data_7032599
loop_
_publ_author_name
'Zabierowski, Piotr'
'Szklarzewicz, Janusz'
'Grybo\'s, Ryszard'
'Modryl, Barbara'
'Nitek, Wojciech'

_publ_section_title
;
 Assemblies of salen-type oxidovanadium(iv) complexes: substituent effects
 and in vitro protein tyrosine phosphatase inhibition.
;
_journal_issue 45
_journal_name_full 'Dalton transactions (Cambridge, England : 2003)'
_journal_page_first 17044
_journal_page_last 17053
_journal_paper_doi 10.1039/c4dt02344g
_journal_volume 43
_journal_year 2014
_chemical_compound_source 'synthesis as described'
_chemical_formula_moiety 'C17 H14 Cl2 N2 O3 V'
_chemical_formula_sum 'C17 H14 Cl2 N2 O3 V'
_chemical_formula_weight 416.14
_chemical_name_systematic
;
 N,N'-bis-5-chloro-2-hydroxybenzylidene-1,2-propylenediaminato-oxovanadium(IV)
;
_space_group_IT_number 14
_symmetry_cell_setting monoclinic
_symmetry_Int_Tables_number 14
_symmetry_space_group_name_Hall '-P 2ybc'
_symmetry_space_group_name_H-M 'P 1 21/c 1'
_atom_sites_solution_hydrogens geom
_atom_sites_solution_primary direct
_atom_sites_solution_secondary difmap
_audit_creation_date 2013-06-20T10:59:55-00:00
_audit_creation_method 'WinGX routine CIF_UPDATE'
_cell_angle_alpha 90.000(5)
_cell_angle_beta 113.198(5)
_cell_angle_gamma 90.000(5)
_cell_formula_units_Z 4
_cell_length_a 13.776(5)
_cell_length_b 9.987(5)
_cell_length_c 13.703(5)
_cell_measurement_reflns_used 0
_cell_measurement_temperature 293(2)
_cell_measurement_theta_max 0
_cell_measurement_theta_min 0
_cell_measurement_wavelength 0.71073
_cell_volume 1732.8(12)
_computing_molecular_graphics 'Ortep-3 for Windows (Farrugia, 1997)'
_computing_publication_material 'WinGX publication routines (Farrugia, 1999)'
_computing_structure_refinement 'SHELXL-97 (Sheldrick, 1997)'
_diffrn_ambient_temperature 293(2)
_diffrn_detector_area_resol_mean 10.3756
_diffrn_measured_fraction_theta_full 0.953
_diffrn_measured_fraction_theta_max 0.953
_diffrn_measurement_device_type 'SuperNova, Dual, Cu at zero, Atlas'
_diffrn_measurement_method '\w scans'
_diffrn_radiation_monochromator mirror
_diffrn_radiation_probe x-ray
_diffrn_radiation_source 'SuperNova (Mo) X-ray Source'
_diffrn_radiation_type MoK\a
_diffrn_radiation_wavelength 0.71069
_diffrn_reflns_av_R_equivalents 0.0342
_diffrn_reflns_av_unetI/netI 0.022
_diffrn_reflns_limit_h_max 18
_diffrn_reflns_limit_h_min -18
_diffrn_reflns_limit_k_max 12
_diffrn_reflns_limit_k_min -13
_diffrn_reflns_limit_l_max 17
_diffrn_reflns_limit_l_min -17
_diffrn_reflns_number 30014
_diffrn_reflns_theta_full 28.61
_diffrn_reflns_theta_max 28.61
_diffrn_reflns_theta_min 2.99
_exptl_absorpt_coefficient_mu 0.9
_exptl_absorpt_correction_T_max 1.00000
_exptl_absorpt_correction_T_min 0.72506
_exptl_absorpt_correction_type multi-scan
_exptl_absorpt_process_details
;
CrysAlisPro, Agilent Technologies,
Version 1.171.35.15 (release 03-08-2011 CrysAlis171 .NET)
(compiled Aug  3 2011,13:03:54)
Empirical absorption correction using spherical harmonics,
 implemented in SCALE3 ABSPACK scaling algorithm.
;
_exptl_crystal_colour green
_exptl_crystal_density_diffrn 1.595
_exptl_crystal_density_method 'not measured'
_exptl_crystal_description prism
_exptl_crystal_F_000 844
_exptl_crystal_size_max 0.51
_exptl_crystal_size_mid 0.28
_exptl_crystal_size_min 0.11
_refine_diff_density_max 0.526
_refine_diff_density_min -0.323
_refine_diff_density_rms 0.054
_refine_ls_extinction_method none
_refine_ls_goodness_of_fit_ref 1.051
_refine_ls_hydrogen_treatment constr
_refine_ls_matrix_type full
_refine_ls_number_parameters 227
_refine_ls_number_reflns 4241
_refine_ls_number_restraints 0
_refine_ls_restrained_S_all 1.051
_refine_ls_R_factor_all 0.081
_refine_ls_R_factor_gt 0.0517
_refine_ls_shift/su_max 0
_refine_ls_shift/su_mean 0
_refine_ls_structure_factor_coef Fsqd
_refine_ls_weighting_details 'calc w=1/[\s^2^(Fo^2^)+(0.0480P)^2^+1.7888P] where P=(Fo^2^+2Fc^2^)/3'
_refine_ls_weighting_scheme calc
_refine_ls_wR_factor_gt 0.121
_refine_ls_wR_factor_ref 0.141
_reflns_number_gt 2958
_reflns_number_total 4241
_reflns_threshold_expression >2sigma(I)
_cod_data_source_file c4dt02344g2.cif
_cod_data_source_block 2
_cod_depositor_comments 'Adding full bibliography for 7032598--7032599.cif.'
_cod_original_sg_symbol_H-M P21/c
_cod_database_code 7032599

loop_
_symmetry_equiv_pos_as_xyz
'x, y, z'
'-x, y+1/2, -z+1/2'
'-x, -y, -z'
'x, -y-1/2, z-1/2'

loop_
_atom_site_label
_atom_site_type_symbol
_atom_site_fract_x
_atom_site_fract_y
_atom_site_fract_z
_atom_site_U_iso_or_equiv
_atom_site_adp_type
_atom_site_occupancy
_atom_site_symmetry_multiplicity
_atom_site_calc_flag
_atom_site_refinement_flags
V1 V 0.42782(5) 0.19556(5) 0.89166(4) 0.05533(18) Uani 1 1 d .
Cl1 Cl -0.11918(8) -0.03193(10) 0.68138(9) 0.0844(3) Uani 1 1 d .
Cl2 Cl 0.99777(8) 0.19425(11) 1.05775(8) 0.0789(3) Uani 1 1 d .
O1 O 0.3337(2) 0.0622(3) 0.80301(19) 0.0698(6) Uani 1 1 d .
C2 C 0.2316(3) 0.0475(3) 0.7772(3) 0.0608(8) Uani 1 1 d .
C3 C 0.1721(3) -0.0298(4) 0.6872(3) 0.0754(10) Uani 1 1 d .
H3 H 0.2057 -0.0666 0.6464 0.09 Uiso 1 1 calc R
C4 C 0.0669(3) -0.0522(4) 0.6583(3) 0.0767(11) Uani 1 1 d .
H4 H 0.0297 -0.1028 0.5982 0.092 Uiso 1 1 calc R
C5 C 0.0148(3) 0.0007(3) 0.7188(3) 0.0670(9) Uani 1 1 d .
C6 C 0.0690(3) 0.0751(3) 0.8071(3) 0.0610(8) Uani 1 1 d .
H6 H 0.0338 0.1095 0.8472 0.073 Uiso 1 1 calc R
C7 C 0.1772(3) 0.1002(3) 0.8380(2) 0.0560(7) Uani 1 1 d .
C8 C 0.2329(3) 0.1715(3) 0.9367(2) 0.0586(8) Uani 1 1 d .
H8 H 0.1952 0.1913 0.9782 0.07 Uiso 1 1 calc R
N9 N 0.3294(2) 0.2096(3) 0.9716(2) 0.0594(7) Uani 1 1 d .
C10 C 0.3763(3) 0.2842(4) 1.0751(3) 0.0792(11) Uani 1 1 d .
H10 H 0.3376 0.2638 1.12 0.095 Uiso 1 1 calc R
C11 C 0.4876(3) 0.2404(5) 1.1275(3) 0.0816(12) Uani 1 1 d .
H11A H 0.4911 0.1556 1.1632 0.098 Uiso 1 1 calc R
H11B H 0.5277 0.3059 1.1802 0.098 Uiso 1 1 calc R
N12 N 0.5334(2) 0.2257(3) 1.0465(2) 0.0587(7) Uani 1 1 d .
C13 C 0.6340(3) 0.2272(3) 1.0779(2) 0.0616(8) Uani 1 1 d .
H13 H 0.673 0.2533 1.1477 0.074 Uiso 1 1 calc R
C14 C 0.6918(3) 0.1919(3) 1.0141(2) 0.0557(7) Uani 1 1 d .
C15 C 0.8019(3) 0.2118(3) 1.0566(3) 0.0609(8) Uani 1 1 d .
H15 H 0.8346 0.2543 1.1218 0.073 Uiso 1 1 calc R
C16 C 0.8607(3) 0.1693(3) 1.0028(3) 0.0629(8) Uani 1 1 d .
C17 C 0.8142(3) 0.1013(4) 0.9068(3) 0.0664(9) Uani 1 1 d .
H17 H 0.8556 0.0709 0.8717 0.08 Uiso 1 1 calc R
C18 C 0.7072(3) 0.0793(4) 0.8641(3) 0.0657(9) Uani 1 1 d .
H18 H 0.6768 0.0331 0.8003 0.079 Uiso 1 1 calc R
C19 C 0.6425(3) 0.1254(3) 0.9151(2) 0.0574(8) Uani 1 1 d .
O20 O 0.54038(19) 0.1008(2) 0.87138(17) 0.0647(6) Uani 1 1 d .
C21 C 0.3779(4) 0.4370(4) 1.0572(4) 0.0961(14) Uani 1 1 d .
H21A H 0.4175 0.4804 1.1236 0.144 Uiso 1 1 calc R
H21B H 0.3069 0.4707 1.0289 0.144 Uiso 1 1 calc R
H21C H 0.4103 0.4548 1.008 0.144 Uiso 1 1 calc R
O22 O 0.4120(2) 0.3338(3) 0.83016(19) 0.0820(8) Uani 1 1 d .

loop_
_atom_site_aniso_label
_atom_site_aniso_U_11
_atom_site_aniso_U_22
_atom_site_aniso_U_33
_atom_site_aniso_U_23
_atom_site_aniso_U_13
_atom_site_aniso_U_12
V1 0.0691(4) 0.0538(3) 0.0395(3) -0.0020(2) 0.0176(2) 0.0035(2)
Cl1 0.0732(6) 0.0696(6) 0.0886(7) -0.0076(5) 0.0085(5) -0.0083(5)
Cl2 0.0678(6) 0.0844(6) 0.0800(6) 0.0119(5) 0.0242(5) 0.0011(5)
O1 0.0731(16) 0.0751(16) 0.0597(14) -0.0214(12) 0.0244(12) -0.0023(12)
C2 0.073(2) 0.0532(17) 0.0496(17) -0.0067(14) 0.0168(16) 0.0003(16)
C3 0.088(3) 0.074(2) 0.064(2) -0.0218(18) 0.029(2) -0.009(2)
C4 0.087(3) 0.068(2) 0.061(2) -0.0168(18) 0.0143(19) -0.010(2)
C5 0.074(2) 0.0506(17) 0.064(2) 0.0005(15) 0.0148(17) -0.0044(16)
C6 0.068(2) 0.0504(17) 0.0588(19) 0.0011(14) 0.0187(16) 0.0043(15)
C7 0.069(2) 0.0448(15) 0.0495(16) 0.0019(13) 0.0183(15) 0.0046(14)
C8 0.066(2) 0.0585(18) 0.0490(17) -0.0039(14) 0.0204(15) 0.0089(15)
N9 0.0612(17) 0.0668(17) 0.0444(13) -0.0105(12) 0.0146(12) 0.0065(13)
C10 0.070(2) 0.107(3) 0.056(2) -0.028(2) 0.0196(17) 0.005(2)
C11 0.074(2) 0.117(3) 0.055(2) -0.027(2) 0.0266(18) -0.010(2)
N12 0.0695(18) 0.0636(16) 0.0438(13) -0.0104(12) 0.0231(13) -0.0032(13)
C13 0.074(2) 0.0607(19) 0.0441(16) -0.0099(14) 0.0168(15) -0.0026(16)
C14 0.068(2) 0.0464(15) 0.0477(16) 0.0016(13) 0.0176(15) 0.0062(14)
C15 0.069(2) 0.0517(18) 0.0532(18) 0.0003(14) 0.0149(16) 0.0016(15)
C16 0.066(2) 0.0545(18) 0.062(2) 0.0116(15) 0.0191(16) 0.0050(15)
C17 0.072(2) 0.065(2) 0.066(2) 0.0060(17) 0.0309(18) 0.0123(17)
C18 0.076(2) 0.065(2) 0.0546(18) -0.0057(15) 0.0242(17) 0.0076(17)
C19 0.073(2) 0.0483(16) 0.0483(16) -0.0005(13) 0.0204(15) 0.0043(15)
O20 0.0668(15) 0.0720(15) 0.0511(12) -0.0165(11) 0.0186(11) -0.0005(11)
C21 0.135(4) 0.063(2) 0.083(3) -0.013(2) 0.035(3) 0.015(2)
O22 0.115(2) 0.0693(16) 0.0566(14) 0.0132(12) 0.0283(14) 0.0091(15)

loop_
_atom_type_symbol
_atom_type_description
_atom_type_scat_dispersion_real
_atom_type_scat_dispersion_imag
_atom_type_scat_source
C C 0.0033 0.0016 'International Tables Vol C Tables 4.2.6.8 and 6.1.1.4'
H H 0 0 'International Tables Vol C Tables 4.2.6.8 and 6.1.1.4'
N N 0.0061 0.0033 'International Tables Vol C Tables 4.2.6.8 and 6.1.1.4'
O O 0.0106 0.006 'International Tables Vol C Tables 4.2.6.8 and 6.1.1.4'
V V 0.3005 0.5294 'International Tables Vol C Tables 4.2.6.8 and 6.1.1.4'
Cl Cl 0.1484 0.1585 'International Tables Vol C Tables 4.2.6.8 and 6.1.1.4'

loop_
_geom_angle_atom_site_label_1
_geom_angle_atom_site_label_2
_geom_angle_atom_site_label_3
_geom_angle
O22 V1 O1 110.49(14)
O22 V1 O20 107.50(14)
O1 V1 O20 87.07(11)
O22 V1 N9 104.00(13)
O1 V1 N9 87.81(11)
O20 V1 N9 147.86(11)
O22 V1 N12 108.20(13)
O1 V1 N12 140.92(11)
O20 V1 N12 86.51(10)
N9 V1 N12 77.77(11)
C2 O1 V1 129.1(2)
O1 C2 C3 119.1(3)
O1 C2 C7 123.7(3)
C3 C2 C7 117.1(3)
C4 C3 C2 121.9(4)
C4 C3 H3 119.1
C2 C3 H3 119.1
C3 C4 C5 120.2(3)
C3 C4 H4 119.9
C5 C4 H4 119.9
C6 C5 C4 120.1(4)
C6 C5 Cl1 120.7(3)
C4 C5 Cl1 119.2(3)
C5 C6 C7 120.8(3)
C5 C6 H6 119.6
C7 C6 H6 119.6
C6 C7 C2 119.9(3)
C6 C7 C8 118.6(3)
C2 C7 C8 121.3(3)
N9 C8 C7 125.8(3)
N9 C8 H8 117.1
C7 C8 H8 117.1
C8 N9 C10 119.8(3)
C8 N9 V1 125.9(2)
C10 N9 V1 114.0(2)
C11 C10 N9 106.8(3)
C11 C10 C21 106.9(4)
N9 C10 C21 111.5(3)
C11 C10 H10 110.5
N9 C10 H10 110.5
C21 C10 H10 110.5
C10 C11 N12 109.4(3)
C10 C11 H11A 109.8
N12 C11 H11A 109.8
C10 C11 H11B 109.8
N12 C11 H11B 109.8
H11A C11 H11B 108.2
C13 N12 C11 118.1(3)
C13 N12 V1 125.3(2)
C11 N12 V1 116.6(2)
N12 C13 C14 125.3(3)
N12 C13 H13 117.3
C14 C13 H13 117.3
C15 C14 C19 119.6(3)
C15 C14 C13 118.5(3)
C19 C14 C13 121.6(3)
C16 C15 C14 120.4(3)
C16 C15 H15 119.8
C14 C15 H15 119.8
C15 C16 C17 120.9(3)
C15 C16 Cl2 119.5(3)
C17 C16 Cl2 119.5(3)
C18 C17 C16 119.9(3)
C18 C17 H17 120.1
C16 C17 H17 120.1
C17 C18 C19 121.3(3)
C17 C18 H18 119.4
C19 C18 H18 119.4
O20 C19 C18 119.0(3)
O20 C19 C14 123.1(3)
C18 C19 C14 117.9(3)
C19 O20 V1 128.2(2)
C10 C21 H21A 109.5
C10 C21 H21B 109.5
H21A C21 H21B 109.5
C10 C21 H21C 109.5
H21A C21 H21C 109.5
H21B C21 H21C 109.5

loop_
_geom_bond_atom_site_label_1
_geom_bond_atom_site_label_2
_geom_bond_distance
V1 O22 1.587(3)
V1 O1 1.921(2)
V1 O20 1.928(2)
V1 N9 2.057(3)
V1 N12 2.068(3)
Cl1 C5 1.741(4)
Cl2 C16 1.754(4)
O1 C2 1.317(4)
C2 C3 1.412(5)
C2 C7 1.424(5)
C3 C4 1.362(5)
C3 H3 0.93
C4 C5 1.396(5)
C4 H4 0.93
C5 C6 1.364(5)
C6 C7 1.401(5)
C6 H6 0.93
C7 C8 1.451(4)
C8 N9 1.280(4)
C8 H8 0.93
N9 C10 1.505(4)
C10 C11 1.480(6)
C10 C21 1.547(6)
C10 H10 0.98
C11 N12 1.484(4)
C11 H11A 0.97
C11 H11B 0.97
N12 C13 1.280(4)
C13 C14 1.440(5)
C13 H13 0.93
C14 C15 1.408(5)
C14 C19 1.419(4)
C15 C16 1.360(5)
C15 H15 0.93
C16 C17 1.391(5)
C17 C18 1.373(5)
C17 H17 0.93
C18 C19 1.409(5)
C18 H18 0.93
C19 O20 1.317(4)
C21 H21A 0.96
C21 H21B 0.96
C21 H21C 0.96

loop_
_geom_torsion_atom_site_label_1
_geom_torsion_atom_site_label_2
_geom_torsion_atom_site_label_3
_geom_torsion_atom_site_label_4
_geom_torsion
O22 V1 O1 C2 -76.0(3)
O20 V1 O1 C2 176.4(3)
N9 V1 O1 C2 28.1(3)
N12 V1 O1 C2 95.6(3)
V1 O1 C2 C3 160.7(3)
V1 O1 C2 C7 -22.5(5)
O1 C2 C3 C4 177.9(4)
C7 C2 C3 C4 0.8(6)
C2 C3 C4 C5 -0.7(6)
C3 C4 C5 C6 0.0(6)
C3 C4 C5 Cl1 -178.9(3)
C4 C5 C6 C7 0.4(5)
Cl1 C5 C6 C7 179.3(2)
C5 C6 C7 C2 -0.2(5)
C5 C6 C7 C8 -175.5(3)
O1 C2 C7 C6 -177.3(3)
C3 C2 C7 C6 -0.4(5)
O1 C2 C7 C8 -2.1(5)
C3 C2 C7 C8 174.8(3)
C6 C7 C8 N9 -175.0(3)
C2 C7 C8 N9 9.7(5)
C7 C8 N9 C10 179.3(3)
C7 C8 N9 V1 5.9(5)
O22 V1 N9 C8 90.9(3)
O1 V1 N9 C8 -19.7(3)
O20 V1 N9 C8 -100.6(3)
N12 V1 N9 C8 -163.1(3)
O22 V1 N9 C10 -82.8(3)
O1 V1 N9 C10 166.6(3)
O20 V1 N9 C10 85.6(3)
N12 V1 N9 C10 23.2(2)
C8 N9 C10 C11 144.3(4)
V1 N9 C10 C11 -41.5(4)
C8 N9 C10 C21 -99.2(4)
V1 N9 C10 C21 74.9(4)
N9 C10 C11 N12 39.3(5)
C21 C10 C11 N12 -80.1(4)
C10 C11 N12 C13 159.9(3)
C10 C11 N12 V1 -22.8(4)
O22 V1 N12 C13 -82.0(3)
O1 V1 N12 C13 106.3(3)
O20 V1 N12 C13 25.3(3)
N9 V1 N12 C13 177.1(3)
O22 V1 N12 C11 100.9(3)
O1 V1 N12 C11 -70.8(3)
O20 V1 N12 C11 -151.8(3)
N9 V1 N12 C11 0.0(3)
C11 N12 C13 C14 168.8(3)
V1 N12 C13 C14 -8.2(5)
N12 C13 C14 C15 173.6(3)
N12 C13 C14 C19 -13.0(5)
C19 C14 C15 C16 0.8(5)
C13 C14 C15 C16 174.4(3)
C14 C15 C16 C17 -2.3(5)
C14 C15 C16 Cl2 -179.6(2)
C15 C16 C17 C18 1.6(5)
Cl2 C16 C17 C18 178.9(3)
C16 C17 C18 C19 0.6(5)
C17 C18 C19 O20 -179.4(3)
C17 C18 C19 C14 -2.0(5)
C15 C14 C19 O20 178.6(3)
C13 C14 C19 O20 5.3(5)
C15 C14 C19 C18 1.3(5)
C13 C14 C19 C18 -172.1(3)
C18 C19 O20 V1 -157.3(2)
C14 C19 O20 V1 25.4(4)
O22 V1 O20 C19 73.9(3)
O1 V1 O20 C19 -175.5(3)
N9 V1 O20 C19 -94.3(3)
N12 V1 O20 C19 -34.1(3)
